data_4122036
loop_
_publ_author_name
'Liedtke, Ren\'e'
'Scheidt, Felix'
'Ren, Jinjun'
'Schirmer, Birgitta'
'Cardenas, Allan Jay P.'
'Daniliuc, Constantin G.'
'Eckert, Hellmut'
'Warren, Timothy H.'
'Grimme, Stefan'
'Kehr, Gerald'
'Erker, Gerhard'

_publ_section_title
;
 Frustrated lewis pair modification by 1,1-carboboration: disclosure of a
 phosphine oxide triggered nitrogen monoxide addition to an intramolecular
 p/b frustrated lewis pair.
;
_journal_issue 25
_journal_name_full 'Journal of the American Chemical Society'
_journal_page_first 9014
_journal_page_last 9027
_journal_paper_doi 10.1021/ja5028293
_journal_volume 136
_journal_year 2014
_chemical_formula_sum 'C43 H40 B F10 O P Si'
_chemical_formula_weight 832.62
_chemical_name_systematic
; 
 ? 
;
_space_group_IT_number 14
_symmetry_cell_setting monoclinic
_symmetry_space_group_name_Hall '-P 2yn'
_symmetry_space_group_name_H-M 'P 1 21/n 1'
_atom_sites_solution_hydrogens geom
_atom_sites_solution_primary direct
_atom_sites_solution_secondary difmap
_audit_creation_method SHELXL-97
_cell_angle_alpha 90.00
_cell_angle_beta 106.404(2)
_cell_angle_gamma 90.00
_cell_formula_units_Z 4
_cell_length_a 12.1881(7)
_cell_length_b 18.7211(6)
_cell_length_c 18.1264(3)
_cell_measurement_reflns_used 6355
_cell_measurement_temperature 223(2)
_cell_measurement_theta_max 68.25
_cell_measurement_theta_min 0.88
_cell_volume 3967.6(3)
_computing_cell_refinement 'Collect (Nonius B.V., 1998)'
_computing_data_collection 'Collect (Nonius B.V., 1998)'
_computing_data_reduction 'Denzo-SMN (Otwinowski & Minor, 1997)'
_computing_molecular_graphics 'XP (BrukerAXS, 2000)'
_computing_publication_material 'SHELXL-97 (Sheldrick, 1997)'
_computing_structure_refinement 'SHELXL-97 (Sheldrick, 1997)'
_computing_structure_solution 'SHELXS-97 (Sheldrick, 1990)'
_diffrn_ambient_temperature 223(2)
_diffrn_measured_fraction_theta_full 0.967
_diffrn_measured_fraction_theta_max 0.967
_diffrn_measurement_device_type 'Nonius KappaCCD APEXII'
_diffrn_measurement_method '\w and \f scans'
_diffrn_radiation_monochromator graphite
_diffrn_radiation_source 'fine-focus sealed tube'
_diffrn_radiation_type CuK\a
_diffrn_radiation_wavelength 1.54178
_diffrn_reflns_av_R_equivalents 0.039
_diffrn_reflns_av_sigmaI/netI 0.0241
_diffrn_reflns_limit_h_max 14
_diffrn_reflns_limit_h_min 0
_diffrn_reflns_limit_k_max 22
_diffrn_reflns_limit_k_min 0
_diffrn_reflns_limit_l_max 20
_diffrn_reflns_limit_l_min -21
_diffrn_reflns_number 28188
_diffrn_reflns_theta_full 67.09
_diffrn_reflns_theta_max 67.09
_diffrn_reflns_theta_min 3.47
_exptl_absorpt_coefficient_mu 1.620
_exptl_absorpt_correction_T_max 0.8548
_exptl_absorpt_correction_T_min 0.7377
_exptl_absorpt_correction_type multi-scan
_exptl_absorpt_process_details 'Denzo (Otwinowski, Borek, Majewski & Minor, 2003)'
_exptl_crystal_colour colourless
_exptl_crystal_density_diffrn 1.394
_exptl_crystal_density_method 'not measured'
_exptl_crystal_description prism
_exptl_crystal_F_000 1720
_exptl_crystal_size_max 0.20
_exptl_crystal_size_mid 0.10
_exptl_crystal_size_min 0.10
_refine_diff_density_max 0.244
_refine_diff_density_min -0.257
_refine_diff_density_rms 0.042
_refine_ls_extinction_method none
_refine_ls_goodness_of_fit_ref 1.046
_refine_ls_hydrogen_treatment constr
_refine_ls_matrix_type full
_refine_ls_number_parameters 523
_refine_ls_number_reflns 6866
_refine_ls_number_restraints 0
_refine_ls_restrained_S_all 1.046
_refine_ls_R_factor_all 0.0479
_refine_ls_R_factor_gt 0.0417
_refine_ls_shift/su_max 0.000
_refine_ls_shift/su_mean 0.000
_refine_ls_structure_factor_coef Fsqd
_refine_ls_weighting_details 'calc w=1/[\s^2^(Fo^2^)+(0.0463P)^2^+2.6025P] where P=(Fo^2^+2Fc^2^)/3'
_refine_ls_weighting_scheme calc
_refine_ls_wR_factor_gt 0.1048
_refine_ls_wR_factor_ref 0.1097
_reflns_number_gt 6053
_reflns_number_total 6866
_reflns_threshold_expression >2sigma(I)
_cod_data_source_file ja5028293_si_002.cif
_cod_data_source_block erk6854
_cod_depositor_comments 'Adding full bibliography for 4122035--4122048.cif.'
_cod_original_sg_symbol_H-M P21/n
_cod_database_code 4122036

loop_
_symmetry_equiv_pos_as_xyz
'x, y, z'
'-x+1/2, y+1/2, -z+1/2'
'-x, -y, -z'
'x-1/2, -y-1/2, z-1/2'

loop_
_atom_site_label
_atom_site_type_symbol
_atom_site_fract_x
_atom_site_fract_y
_atom_site_fract_z
_atom_site_U_iso_or_equiv
_atom_site_adp_type
_atom_site_occupancy
_atom_site_symmetry_multiplicity
_atom_site_calc_flag
_atom_site_refinement_flags
P1 P 0.20845(4) 0.18332(3) 0.25412(3) 0.03137(13) Uani 1 1 d .
Si1 Si 0.68340(5) 0.13232(3) 0.22299(3) 0.03962(15) Uani 1 1 d .
B1 B 0.42426(19) 0.12337(12) 0.27920(13) 0.0333(5) Uani 1 1 d .
O1 O 0.31788(10) 0.14910(7) 0.30686(7) 0.0325(3) Uani 1 1 d .
C4 C 0.25989(16) 0.23274(11) 0.18534(11) 0.0355(4) Uani 1 1 d .
H4A H 0.2572 0.2030 0.1404 0.043 Uiso 1 1 calc R
H4B H 0.2126 0.2753 0.1682 0.043 Uiso 1 1 calc R
C3 C 0.38364(16) 0.25435(10) 0.22617(12) 0.0349(4) Uani 1 1 d .
H3A H 0.4080 0.2916 0.1962 0.042 Uiso 1 1 calc R
H3B H 0.3873 0.2743 0.2768 0.042 Uiso 1 1 calc R
C2 C 0.46462(15) 0.19106(10) 0.23600(11) 0.0316(4) Uani 1 1 d .
C1 C 0.55931(16) 0.19663(10) 0.21146(11) 0.0345(4) Uani 1 1 d .
C5 C 0.7486(2) 0.14801(15) 0.14277(16) 0.0646(7) Uani 1 1 d .
H5A H 0.8194 0.1213 0.1523 0.097 Uiso 1 1 calc R
H5B H 0.7643 0.1985 0.1396 0.097 Uiso 1 1 calc R
H5C H 0.6960 0.1323 0.0947 0.097 Uiso 1 1 calc R
C6 C 0.7947(2) 0.14969(17) 0.31575(15) 0.0665(7) Uani 1 1 d .
H6A H 0.7644 0.1379 0.3583 0.100 Uiso 1 1 calc R
H6B H 0.8161 0.1997 0.3187 0.100 Uiso 1 1 calc R
H6C H 0.8615 0.1205 0.3185 0.100 Uiso 1 1 calc R
C7 C 0.6485(2) 0.03542(13) 0.21524(18) 0.0615(7) Uani 1 1 d .
H7A H 0.7184 0.0080 0.2228 0.092 Uiso 1 1 calc R
H7B H 0.5975 0.0253 0.1647 0.092 Uiso 1 1 calc R
H7C H 0.6116 0.0224 0.2542 0.092 Uiso 1 1 calc R
C11 C 0.57606(17) 0.26164(11) 0.16669(12) 0.0374(4) Uani 1 1 d .
C12 C 0.5095(2) 0.27051(13) 0.09093(13) 0.0501(5) Uani 1 1 d .
H12 H 0.4533 0.2363 0.0690 0.060 Uiso 1 1 calc R
C13 C 0.5243(3) 0.32837(15) 0.04728(16) 0.0653(7) Uani 1 1 d .
H13 H 0.4780 0.3333 -0.0036 0.078 Uiso 1 1 calc R
C14 C 0.6064(3) 0.37858(16) 0.07816(19) 0.0723(8) Uani 1 1 d .
H14 H 0.6164 0.4180 0.0486 0.087 Uiso 1 1 calc R
C15 C 0.6736(2) 0.37105(14) 0.1522(2) 0.0685(8) Uani 1 1 d .
H15 H 0.7301 0.4053 0.1733 0.082 Uiso 1 1 calc R
C16 C 0.6588(2) 0.31291(12) 0.19680(15) 0.0512(6) Uani 1 1 d .
H16 H 0.7053 0.3085 0.2477 0.061 Uiso 1 1 calc R
C21 C 0.14659(16) 0.24503(10) 0.30867(11) 0.0347(4) Uani 1 1 d .
C22 C 0.04755(17) 0.28331(11) 0.26790(12) 0.0391(5) Uani 1 1 d .
C23 C -0.00759(19) 0.32692(12) 0.30838(14) 0.0456(5) Uani 1 1 d .
H23 H -0.0721 0.3530 0.2808 0.055 Uiso 1 1 calc R
C24 C 0.0287(2) 0.33339(12) 0.38737(14) 0.0496(5) Uani 1 1 d .
C25 C 0.1266(2) 0.29695(12) 0.42591(13) 0.0474(5) Uani 1 1 d .
H25 H 0.1530 0.3015 0.4797 0.057 Uiso 1 1 calc R
C26 C 0.18858(18) 0.25379(11) 0.38946(12) 0.0393(5) Uani 1 1 d .
C27 C -0.00396(19) 0.28117(14) 0.18166(13) 0.0511(6) Uani 1 1 d .
H27A H -0.0815 0.2995 0.1687 0.077 Uiso 1 1 calc R
H27B H -0.0050 0.2323 0.1638 0.077 Uiso 1 1 calc R
H27C H 0.0415 0.3103 0.1572 0.077 Uiso 1 1 calc R
C28 C -0.0356(3) 0.37841(17) 0.43027(18) 0.0750(9) Uani 1 1 d .
H28A H -0.1046 0.3536 0.4323 0.113 Uiso 1 1 calc R
H28B H -0.0560 0.4237 0.4040 0.113 Uiso 1 1 calc R
H28C H 0.0123 0.3869 0.4822 0.113 Uiso 1 1 calc R
C29 C 0.2966(2) 0.22158(13) 0.44139(12) 0.0504(6) Uani 1 1 d .
H29A H 0.3043 0.2354 0.4942 0.076 Uiso 1 1 calc R
H29B H 0.3621 0.2387 0.4262 0.076 Uiso 1 1 calc R
H29C H 0.2927 0.1699 0.4371 0.076 Uiso 1 1 calc R
C31 C 0.10373(16) 0.11340(10) 0.21435(11) 0.0342(4) Uani 1 1 d .
C32 C 0.07207(16) 0.06927(11) 0.26876(11) 0.0366(4) Uani 1 1 d .
C33 C 0.00458(17) 0.00911(11) 0.24331(13) 0.0431(5) Uani 1 1 d .
H33 H -0.0152 -0.0201 0.2797 0.052 Uiso 1 1 calc R
C34 C -0.03425(18) -0.00915(12) 0.16638(13) 0.0449(5) Uani 1 1 d .
C35 C -0.00747(18) 0.03604(12) 0.11380(13) 0.0426(5) Uani 1 1 d .
H35 H -0.0362 0.0252 0.0612 0.051 Uiso 1 1 calc R
C36 C 0.06006(16) 0.09692(11) 0.13490(11) 0.0370(4) Uani 1 1 d .
C37 C 0.10823(19) 0.08262(12) 0.35459(12) 0.0435(5) Uani 1 1 d .
H37A H 0.0844 0.0428 0.3806 0.065 Uiso 1 1 calc R
H37B H 0.0727 0.1262 0.3656 0.065 Uiso 1 1 calc R
H37C H 0.1908 0.0875 0.3725 0.065 Uiso 1 1 calc R
C38 C -0.1032(2) -0.07626(14) 0.14104(16) 0.0628(7) Uani 1 1 d .
H38A H -0.1619 -0.0672 0.0932 0.094 Uiso 1 1 calc R
H38B H -0.1388 -0.0906 0.1803 0.094 Uiso 1 1 calc R
H38C H -0.0532 -0.1141 0.1333 0.094 Uiso 1 1 calc R
C39 C 0.0782(2) 0.13990(13) 0.06843(12) 0.0473(5) Uani 1 1 d .
H39A H 0.1526 0.1287 0.0619 0.071 Uiso 1 1 calc R
H39B H 0.0746 0.1905 0.0792 0.071 Uiso 1 1 calc R
H39C H 0.0191 0.1281 0.0217 0.071 Uiso 1 1 calc R
C41 C 0.52251(16) 0.10494(11) 0.36061(11) 0.0365(4) Uani 1 1 d .
F42 F 0.53580(11) 0.22910(7) 0.39010(7) 0.0493(3) Uani 1 1 d .
C42 C 0.57031(18) 0.16124(12) 0.40924(12) 0.0405(5) Uani 1 1 d .
F43 F 0.69916(14) 0.21247(9) 0.51932(8) 0.0734(5) Uani 1 1 d .
C43 C 0.6553(2) 0.15457(14) 0.47779(13) 0.0504(6) Uani 1 1 d .
F44 F 0.78047(14) 0.08021(10) 0.56855(8) 0.0787(5) Uani 1 1 d .
C44 C 0.6971(2) 0.08785(15) 0.50272(13) 0.0548(6) Uani 1 1 d .
F45 F 0.69186(14) -0.03623(9) 0.48048(9) 0.0742(5) Uani 1 1 d .
C45 C 0.6530(2) 0.02996(14) 0.45797(14) 0.0523(6) Uani 1 1 d .
F46 F 0.53684(12) -0.02170(7) 0.34824(8) 0.0549(3) Uani 1 1 d .
C46 C 0.56924(18) 0.03913(12) 0.38870(12) 0.0426(5) Uani 1 1 d .
C51 C 0.37038(16) 0.05457(10) 0.22426(12) 0.0355(4) Uani 1 1 d .
F52 F 0.39779(12) 0.09667(7) 0.10627(7) 0.0529(3) Uani 1 1 d .
C52 C 0.35473(18) 0.04777(11) 0.14563(13) 0.0417(5) Uani 1 1 d .
F53 F 0.27790(15) -0.00711(9) 0.02461(9) 0.0761(5) Uani 1 1 d .
C53 C 0.2918(2) -0.00589(13) 0.10102(14) 0.0527(6) Uani 1 1 d .
F54 F 0.17233(13) -0.10673(8) 0.09044(12) 0.0854(6) Uani 1 1 d .
C54 C 0.2400(2) -0.05684(12) 0.13452(18) 0.0595(7) Uani 1 1 d .
F55 F 0.20572(13) -0.10414(7) 0.24566(11) 0.0780(5) Uani 1 1 d .
C55 C 0.25490(19) -0.05419(12) 0.21193(17) 0.0538(6) Uani 1 1 d .
F56 F 0.32208(12) 0.00090(7) 0.32954(8) 0.0543(3) Uani 1 1 d .
C56 C 0.31716(18) 0.00012(11) 0.25427(14) 0.0437(5) Uani 1 1 d .

loop_
_atom_site_aniso_label
_atom_site_aniso_U_11
_atom_site_aniso_U_22
_atom_site_aniso_U_33
_atom_site_aniso_U_23
_atom_site_aniso_U_13
_atom_site_aniso_U_12
P1 0.0280(2) 0.0333(3) 0.0337(3) 0.00246(19) 0.01026(19) 0.00178(18)
Si1 0.0326(3) 0.0429(3) 0.0461(3) 0.0025(2) 0.0155(2) 0.0062(2)
B1 0.0327(11) 0.0314(11) 0.0379(11) 0.0011(9) 0.0136(9) 0.0033(9)
O1 0.0290(7) 0.0351(7) 0.0349(7) 0.0036(5) 0.0114(5) 0.0041(5)
C4 0.0328(10) 0.0362(10) 0.0384(10) 0.0052(8) 0.0117(8) 0.0034(8)
C3 0.0333(10) 0.0299(10) 0.0439(11) 0.0010(8) 0.0146(8) 0.0012(8)
C2 0.0286(9) 0.0304(10) 0.0349(10) -0.0023(8) 0.0077(8) -0.0001(7)
C1 0.0308(10) 0.0349(10) 0.0378(10) -0.0019(8) 0.0098(8) -0.0013(8)
C5 0.0637(16) 0.0681(17) 0.0750(17) 0.0156(14) 0.0405(14) 0.0226(13)
C6 0.0411(13) 0.090(2) 0.0641(16) -0.0041(14) 0.0078(12) 0.0116(13)
C7 0.0575(15) 0.0450(14) 0.092(2) 0.0013(13) 0.0374(14) 0.0114(11)
C11 0.0340(10) 0.0354(10) 0.0480(11) 0.0009(9) 0.0200(9) 0.0011(8)
C12 0.0546(14) 0.0490(13) 0.0491(13) 0.0026(10) 0.0188(11) -0.0017(11)
C13 0.0763(18) 0.0664(17) 0.0591(15) 0.0209(13) 0.0288(14) 0.0065(14)
C14 0.0770(19) 0.0578(17) 0.096(2) 0.0284(16) 0.0464(18) 0.0023(14)
C15 0.0577(16) 0.0478(15) 0.107(2) 0.0046(15) 0.0349(16) -0.0137(12)
C16 0.0431(12) 0.0445(13) 0.0671(15) -0.0004(11) 0.0172(11) -0.0064(10)
C21 0.0319(10) 0.0340(10) 0.0406(10) 0.0013(8) 0.0139(8) 0.0001(8)
C22 0.0341(10) 0.0385(11) 0.0465(11) 0.0032(9) 0.0143(9) 0.0007(8)
C23 0.0382(11) 0.0434(12) 0.0601(14) 0.0057(10) 0.0216(10) 0.0097(9)
C24 0.0518(13) 0.0463(13) 0.0589(14) 0.0021(11) 0.0291(11) 0.0082(10)
C25 0.0554(13) 0.0496(13) 0.0427(12) -0.0027(10) 0.0229(10) 0.0040(10)
C26 0.0395(11) 0.0380(11) 0.0436(11) 0.0005(9) 0.0166(9) 0.0013(8)
C27 0.0375(11) 0.0611(15) 0.0508(13) 0.0024(11) 0.0063(10) 0.0165(10)
C28 0.088(2) 0.076(2) 0.0756(19) 0.0030(15) 0.0476(17) 0.0315(16)
C29 0.0497(13) 0.0606(15) 0.0389(11) -0.0043(10) 0.0090(10) 0.0107(11)
C31 0.0294(9) 0.0354(10) 0.0387(10) 0.0002(8) 0.0111(8) 0.0027(8)
C32 0.0303(10) 0.0392(11) 0.0420(11) 0.0034(9) 0.0132(8) 0.0037(8)
C33 0.0365(11) 0.0402(11) 0.0563(13) 0.0049(10) 0.0194(10) -0.0025(9)
C34 0.0382(11) 0.0401(12) 0.0576(13) -0.0048(10) 0.0156(10) -0.0023(9)
C35 0.0360(11) 0.0459(12) 0.0462(12) -0.0073(9) 0.0121(9) -0.0008(9)
C36 0.0308(10) 0.0402(11) 0.0410(11) -0.0006(9) 0.0118(8) 0.0012(8)
C37 0.0415(12) 0.0475(12) 0.0427(11) 0.0077(9) 0.0137(9) -0.0032(9)
C38 0.0642(16) 0.0533(15) 0.0736(17) -0.0110(13) 0.0238(14) -0.0184(12)
C39 0.0476(13) 0.0542(14) 0.0375(11) 0.0001(10) 0.0079(10) -0.0061(10)
C41 0.0336(10) 0.0387(11) 0.0397(10) 0.0048(8) 0.0145(8) 0.0054(8)
F42 0.0521(7) 0.0423(7) 0.0487(7) -0.0076(5) 0.0063(6) 0.0071(6)
C42 0.0386(11) 0.0439(12) 0.0396(11) 0.0014(9) 0.0121(9) 0.0087(9)
F43 0.0744(10) 0.0853(11) 0.0485(8) -0.0234(8) -0.0024(7) 0.0058(8)
C43 0.0479(13) 0.0636(15) 0.0382(11) -0.0069(11) 0.0098(10) 0.0051(11)
F44 0.0695(10) 0.1107(14) 0.0436(8) 0.0159(8) -0.0040(7) 0.0164(9)
C44 0.0463(13) 0.0795(18) 0.0357(11) 0.0091(11) 0.0067(10) 0.0138(12)
F45 0.0756(10) 0.0700(10) 0.0719(10) 0.0304(8) 0.0127(8) 0.0306(8)
C45 0.0483(13) 0.0583(15) 0.0509(13) 0.0200(11) 0.0151(11) 0.0194(11)
F46 0.0568(8) 0.0373(7) 0.0683(9) 0.0071(6) 0.0141(7) 0.0106(6)
C46 0.0412(11) 0.0420(12) 0.0471(12) 0.0059(9) 0.0164(10) 0.0073(9)
C51 0.0303(10) 0.0301(10) 0.0473(11) 0.0005(8) 0.0131(8) 0.0010(8)
F52 0.0637(8) 0.0554(8) 0.0420(7) -0.0047(6) 0.0188(6) -0.0098(6)
C52 0.0372(11) 0.0370(11) 0.0510(12) -0.0046(9) 0.0126(9) -0.0005(9)
F53 0.0794(11) 0.0763(11) 0.0598(9) -0.0278(8) -0.0011(8) 0.0031(8)
C53 0.0455(13) 0.0495(14) 0.0558(14) -0.0168(11) 0.0022(11) 0.0061(10)
F54 0.0566(9) 0.0479(8) 0.1327(15) -0.0348(9) -0.0038(9) -0.0087(7)
C54 0.0364(12) 0.0332(12) 0.099(2) -0.0204(13) 0.0030(12) -0.0020(9)
F55 0.0610(9) 0.0358(7) 0.1424(15) 0.0107(8) 0.0370(10) -0.0114(6)
C55 0.0397(12) 0.0303(11) 0.092(2) 0.0002(12) 0.0201(12) -0.0028(9)
F56 0.0580(8) 0.0449(7) 0.0686(9) 0.0142(6) 0.0318(7) 0.0009(6)
C56 0.0372(11) 0.0323(11) 0.0640(14) 0.0032(10) 0.0186(10) 0.0031(8)

loop_
_atom_type_symbol
_atom_type_description
_atom_type_scat_dispersion_real
_atom_type_scat_dispersion_imag
_atom_type_scat_source
C C 0.0181 0.0091 'International Tables Vol C Tables 4.2.6.8 and 6.1.1.4'
H H 0.0000 0.0000 'International Tables Vol C Tables 4.2.6.8 and 6.1.1.4'
B B 0.0090 0.0039 'International Tables Vol C Tables 4.2.6.8 and 6.1.1.4'
O O 0.0492 0.0322 'International Tables Vol C Tables 4.2.6.8 and 6.1.1.4'
F F 0.0727 0.0534 'International Tables Vol C Tables 4.2.6.8 and 6.1.1.4'
Si Si 0.2541 0.3302 'International Tables Vol C Tables 4.2.6.8 and 6.1.1.4'
P P 0.2955 0.4335 'International Tables Vol C Tables 4.2.6.8 and 6.1.1.4'

loop_
_geom_angle_atom_site_label_1
_geom_angle_atom_site_label_2
_geom_angle_atom_site_label_3
_geom_angle
O1 P1 C4 103.48(8)
O1 P1 C21 110.21(8)
C4 P1 C21 109.21(9)
O1 P1 C31 109.39(8)
C4 P1 C31 115.83(9)
C21 P1 C31 108.60(9)
C7 Si1 C5 103.48(13)
C7 Si1 C6 109.30(14)
C5 Si1 C6 108.24(13)
C7 Si1 C1 116.92(10)
C5 Si1 C1 108.41(10)
C6 Si1 C1 110.03(11)
O1 B1 C2 107.34(15)
O1 B1 C51 101.89(15)
C2 B1 C51 116.02(16)
O1 B1 C41 103.37(15)
C2 B1 C41 110.42(16)
C51 B1 C41 116.18(16)
P1 O1 B1 124.67(11)
C3 C4 P1 106.76(13)
C3 C4 H4A 110.4
P1 C4 H4A 110.4
C3 C4 H4B 110.4
P1 C4 H4B 110.4
H4A C4 H4B 108.6
C2 C3 C4 111.60(16)
C2 C3 H3A 109.3
C4 C3 H3A 109.3
C2 C3 H3B 109.3
C4 C3 H3B 109.3
H3A C3 H3B 108.0
C1 C2 C3 119.16(17)
C1 C2 B1 128.06(17)
C3 C2 B1 112.75(15)
C2 C1 C11 119.78(17)
C2 C1 Si1 129.95(15)
C11 C1 Si1 110.27(13)
Si1 C5 H5A 109.5
Si1 C5 H5B 109.5
H5A C5 H5B 109.5
Si1 C5 H5C 109.5
H5A C5 H5C 109.5
H5B C5 H5C 109.5
Si1 C6 H6A 109.5
Si1 C6 H6B 109.5
H6A C6 H6B 109.5
Si1 C6 H6C 109.5
H6A C6 H6C 109.5
H6B C6 H6C 109.5
Si1 C7 H7A 109.5
Si1 C7 H7B 109.5
H7A C7 H7B 109.5
Si1 C7 H7C 109.5
H7A C7 H7C 109.5
H7B C7 H7C 109.5
C16 C11 C12 117.5(2)
C16 C11 C1 122.70(19)
C12 C11 C1 119.79(19)
C13 C12 C11 121.6(2)
C13 C12 H12 119.2
C11 C12 H12 119.2
C14 C13 C12 120.1(3)
C14 C13 H13 120.0
C12 C13 H13 120.0
C15 C14 C13 119.7(2)
C15 C14 H14 120.2
C13 C14 H14 120.2
C14 C15 C16 120.6(3)
C14 C15 H15 119.7
C16 C15 H15 119.7
C11 C16 C15 120.6(2)
C11 C16 H16 119.7
C15 C16 H16 119.7
C26 C21 C22 119.03(18)
C26 C21 P1 123.46(15)
C22 C21 P1 117.42(15)
C23 C22 C21 119.24(19)
C23 C22 C27 116.08(18)
C21 C22 C27 124.67(18)
C24 C23 C22 122.6(2)
C24 C23 H23 118.7
C22 C23 H23 118.7
C23 C24 C25 117.4(2)
C23 C24 C28 121.6(2)
C25 C24 C28 121.1(2)
C24 C25 C26 123.6(2)
C24 C25 H25 118.2
C26 C25 H25 118.2
C25 C26 C21 118.10(19)
C25 C26 C29 115.44(19)
C21 C26 C29 126.45(18)
C22 C27 H27A 109.5
C22 C27 H27B 109.5
H27A C27 H27B 109.5
C22 C27 H27C 109.5
H27A C27 H27C 109.5
H27B C27 H27C 109.5
C24 C28 H28A 109.5
C24 C28 H28B 109.5
H28A C28 H28B 109.5
C24 C28 H28C 109.5
H28A C28 H28C 109.5
H28B C28 H28C 109.5
C26 C29 H29A 109.5
C26 C29 H29B 109.5
H29A C29 H29B 109.5
C26 C29 H29C 109.5
H29A C29 H29C 109.5
H29B C29 H29C 109.5
C32 C31 C36 118.67(18)
C32 C31 P1 116.03(14)
C36 C31 P1 125.09(15)
C33 C32 C31 119.38(19)
C33 C32 C37 116.55(18)
C31 C32 C37 124.07(18)
C34 C33 C32 122.4(2)
C34 C33 H33 118.8
C32 C33 H33 118.8
C35 C34 C33 117.7(2)
C35 C34 C38 121.3(2)
C33 C34 C38 121.0(2)
C34 C35 C36 123.2(2)
C34 C35 H35 118.4
C36 C35 H35 118.4
C35 C36 C31 118.58(19)
C35 C36 C39 115.04(18)
C31 C36 C39 126.38(18)
C32 C37 H37A 109.5
C32 C37 H37B 109.5
H37A C37 H37B 109.5
C32 C37 H37C 109.5
H37A C37 H37C 109.5
H37B C37 H37C 109.5
C34 C38 H38A 109.5
C34 C38 H38B 109.5
H38A C38 H38B 109.5
C34 C38 H38C 109.5
H38A C38 H38C 109.5
H38B C38 H38C 109.5
C36 C39 H39A 109.5
C36 C39 H39B 109.5
H39A C39 H39B 109.5
C36 C39 H39C 109.5
H39A C39 H39C 109.5
H39B C39 H39C 109.5
C42 C41 C46 112.56(18)
C42 C41 B1 118.39(17)
C46 C41 B1 129.02(19)
F42 C42 C43 114.6(2)
F42 C42 C41 120.31(17)
C43 C42 C41 125.1(2)
F43 C43 C44 119.8(2)
F43 C43 C42 120.7(2)
C44 C43 C42 119.4(2)
F44 C44 C45 121.0(2)
F44 C44 C43 120.4(2)
C45 C44 C43 118.5(2)
F45 C45 C44 120.2(2)
F45 C45 C46 119.6(2)
C44 C45 C46 120.2(2)
F46 C46 C45 114.49(19)
F46 C46 C41 121.36(19)
C45 C46 C41 124.1(2)
C52 C51 C56 112.83(19)
C52 C51 B1 127.42(18)
C56 C51 B1 118.98(18)
F52 C52 C53 114.7(2)
F52 C52 C51 121.14(18)
C53 C52 C51 124.1(2)
F53 C53 C54 120.1(2)
F53 C53 C52 120.2(2)
C54 C53 C52 119.7(2)
F54 C54 C55 121.1(3)
F54 C54 C53 119.9(3)
C55 C54 C53 119.0(2)
F55 C55 C54 119.6(2)
F55 C55 C56 120.6(3)
C54 C55 C56 119.7(2)
F56 C56 C55 115.8(2)
F56 C56 C51 119.52(19)
C55 C56 C51 124.7(2)

loop_
_geom_bond_atom_site_label_1
_geom_bond_atom_site_label_2
_geom_bond_distance
P1 O1 1.5437(13)
P1 C4 1.8013(19)
P1 C21 1.817(2)
P1 C31 1.828(2)
Si1 C7 1.859(3)
Si1 C5 1.867(3)
Si1 C6 1.867(3)
Si1 C1 1.898(2)
B1 O1 1.591(2)
B1 C2 1.637(3)
B1 C51 1.647(3)
B1 C41 1.653(3)
C4 C3 1.535(3)
C4 H4A 0.9800
C4 H4B 0.9800
C3 C2 1.520(3)
C3 H3A 0.9800
C3 H3B 0.9800
C2 C1 1.353(3)
C1 C11 1.508(3)
C5 H5A 0.9700
C5 H5B 0.9700
C5 H5C 0.9700
C6 H6A 0.9700
C6 H6B 0.9700
C6 H6C 0.9700
C7 H7A 0.9700
C7 H7B 0.9700
C7 H7C 0.9700
C11 C16 1.387(3)
C11 C12 1.394(3)
C12 C13 1.383(3)
C12 H12 0.9400
C13 C14 1.372(4)
C13 H13 0.9400
C14 C15 1.368(4)
C14 H14 0.9400
C15 C16 1.397(4)
C15 H15 0.9400
C16 H16 0.9400
C21 C26 1.418(3)
C21 C22 1.419(3)
C22 C23 1.391(3)
C22 C27 1.512(3)
C23 C24 1.379(3)
C23 H23 0.9400
C24 C25 1.381(3)
C24 C28 1.508(3)
C25 C26 1.393(3)
C25 H25 0.9400
C26 C29 1.511(3)
C27 H27A 0.9700
C27 H27B 0.9700
C27 H27C 0.9700
C28 H28A 0.9700
C28 H28B 0.9700
C28 H28C 0.9700
C29 H29A 0.9700
C29 H29B 0.9700
C29 H29C 0.9700
C31 C32 1.421(3)
C31 C36 1.421(3)
C32 C33 1.394(3)
C32 C37 1.513(3)
C33 C34 1.383(3)
C33 H33 0.9400
C34 C35 1.381(3)
C34 C38 1.509(3)
C35 C36 1.395(3)
C35 H35 0.9400
C36 C39 1.516(3)
C37 H37A 0.9700
C37 H37B 0.9700
C37 H37C 0.9700
C38 H38A 0.9700
C38 H38B 0.9700
C38 H38C 0.9700
C39 H39A 0.9700
C39 H39B 0.9700
C39 H39C 0.9700
C41 C42 1.392(3)
C41 C46 1.392(3)
F42 C42 1.352(2)
C42 C43 1.381(3)
F43 C43 1.342(3)
C43 C44 1.376(4)
F44 C44 1.339(3)
C44 C45 1.369(4)
F45 C45 1.348(3)
C45 C46 1.387(3)
F46 C46 1.352(3)
C51 C52 1.389(3)
C51 C56 1.398(3)
F52 C52 1.354(2)
C52 C53 1.378(3)
F53 C53 1.347(3)
C53 C54 1.376(4)
F54 C54 1.349(3)
C54 C55 1.364(4)
F55 C55 1.347(3)
C55 C56 1.367(3)
F56 C56 1.349(3)

loop_
_geom_torsion_atom_site_label_1
_geom_torsion_atom_site_label_2
_geom_torsion_atom_site_label_3
_geom_torsion_atom_site_label_4
_geom_torsion
C4 P1 O1 B1 -33.23(16)
C21 P1 O1 B1 -149.89(14)
C31 P1 O1 B1 90.78(15)
C2 B1 O1 P1 53.83(19)
C51 B1 O1 P1 -68.55(17)
C41 B1 O1 P1 170.56(12)
O1 P1 C4 C3 -28.81(15)
C21 P1 C4 C3 88.57(14)
C31 P1 C4 C3 -148.49(13)
P1 C4 C3 C2 73.94(18)
C4 C3 C2 C1 127.62(19)
C4 C3 C2 B1 -54.1(2)
O1 B1 C2 C1 171.40(18)
C51 B1 C2 C1 -75.5(3)
C41 B1 C2 C1 59.4(3)
O1 B1 C2 C3 -6.7(2)
C51 B1 C2 C3 106.42(18)
C41 B1 C2 C3 -118.70(17)
C3 C2 C1 C11 -7.1(3)
B1 C2 C1 C11 174.85(18)
C3 C2 C1 Si1 173.68(14)
B1 C2 C1 Si1 -4.3(3)
C7 Si1 C1 C2 38.0(2)
C5 Si1 C1 C2 154.4(2)
C6 Si1 C1 C2 -87.5(2)
C7 Si1 C1 C11 -141.27(16)
C5 Si1 C1 C11 -24.88(18)
C6 Si1 C1 C11 93.31(17)
C2 C1 C11 C16 109.9(2)
Si1 C1 C11 C16 -70.8(2)
C2 C1 C11 C12 -72.5(3)
Si1 C1 C11 C12 106.84(19)
C16 C11 C12 C13 -0.5(3)
C1 C11 C12 C13 -178.3(2)
C11 C12 C13 C14 0.4(4)
C12 C13 C14 C15 0.1(4)
C13 C14 C15 C16 -0.4(5)
C12 C11 C16 C15 0.2(3)
C1 C11 C16 C15 177.9(2)
C14 C15 C16 C11 0.2(4)
O1 P1 C21 C26 -5.75(19)
C4 P1 C21 C26 -118.78(17)
C31 P1 C21 C26 114.06(17)
O1 P1 C21 C22 177.59(14)
C4 P1 C21 C22 64.55(17)
C31 P1 C21 C22 -62.61(17)
C26 C21 C22 C23 -1.7(3)
P1 C21 C22 C23 175.10(16)
C26 C21 C22 C27 177.7(2)
P1 C21 C22 C27 -5.5(3)
C21 C22 C23 C24 -1.5(3)
C27 C22 C23 C24 179.0(2)
C22 C23 C24 C25 2.8(4)
C22 C23 C24 C28 -177.2(2)
C23 C24 C25 C26 -1.0(4)
C28 C24 C25 C26 179.0(2)
C24 C25 C26 C21 -2.1(3)
C24 C25 C26 C29 177.0(2)
C22 C21 C26 C25 3.4(3)
P1 C21 C26 C25 -173.20(16)
C22 C21 C26 C29 -175.6(2)
P1 C21 C26 C29 7.8(3)
O1 P1 C31 C32 57.10(16)
C4 P1 C31 C32 173.51(14)
C21 P1 C31 C32 -63.22(16)
O1 P1 C31 C36 -117.59(17)
C4 P1 C31 C36 -1.2(2)
C21 P1 C31 C36 122.08(17)
C36 C31 C32 C33 3.5(3)
P1 C31 C32 C33 -171.58(15)
C36 C31 C32 C37 -177.26(18)
P1 C31 C32 C37 7.7(3)
C31 C32 C33 C34 -0.7(3)
C37 C32 C33 C34 179.97(19)
C32 C33 C34 C35 -2.3(3)
C32 C33 C34 C38 177.5(2)
C33 C34 C35 C36 2.7(3)
C38 C34 C35 C36 -177.2(2)
C34 C35 C36 C31 0.1(3)
C34 C35 C36 C39 -179.3(2)
C32 C31 C36 C35 -3.2(3)
P1 C31 C36 C35 171.41(15)
C32 C31 C36 C39 176.14(19)
P1 C31 C36 C39 -9.3(3)
O1 B1 C41 C42 -69.0(2)
C2 B1 C41 C42 45.5(2)
C51 B1 C41 C42 -179.69(17)
O1 B1 C41 C46 112.8(2)
C2 B1 C41 C46 -132.7(2)
C51 B1 C41 C46 2.1(3)
C46 C41 C42 F42 179.06(18)
B1 C41 C42 F42 0.6(3)
C46 C41 C42 C43 0.5(3)
B1 C41 C42 C43 -178.0(2)
F42 C42 C43 F43 -1.3(3)
C41 C42 C43 F43 177.4(2)
F42 C42 C43 C44 -179.8(2)
C41 C42 C43 C44 -1.2(4)
F43 C43 C44 F44 0.6(4)
C42 C43 C44 F44 179.2(2)
F43 C43 C44 C45 -178.1(2)
C42 C43 C44 C45 0.5(4)
F44 C44 C45 F45 1.2(4)
C43 C44 C45 F45 179.9(2)
F44 C44 C45 C46 -177.9(2)
C43 C44 C45 C46 0.9(4)
F45 C45 C46 F46 -2.1(3)
C44 C45 C46 F46 176.9(2)
F45 C45 C46 C41 179.3(2)
C44 C45 C46 C41 -1.6(4)
C42 C41 C46 F46 -177.56(18)
B1 C41 C46 F46 0.7(3)
C42 C41 C46 C45 0.9(3)
B1 C41 C46 C45 179.2(2)
O1 B1 C51 C52 115.8(2)
C2 B1 C51 C52 -0.5(3)
C41 B1 C51 C52 -132.7(2)
O1 B1 C51 C56 -53.4(2)
C2 B1 C51 C56 -169.60(17)
C41 B1 C51 C56 58.1(2)
C56 C51 C52 F52 178.33(18)
B1 C51 C52 F52 8.6(3)
C56 C51 C52 C53 1.2(3)
B1 C51 C52 C53 -168.5(2)
F52 C52 C53 F53 0.5(3)
C51 C52 C53 F53 177.8(2)
F52 C52 C53 C54 -177.3(2)
C51 C52 C53 C54 0.1(3)
F53 C53 C54 F54 -2.0(3)
C52 C53 C54 F54 175.7(2)
F53 C53 C54 C55 -179.6(2)
C52 C53 C54 C55 -1.9(3)
F54 C54 C55 F55 3.1(3)
C53 C54 C55 F55 -179.3(2)
F54 C54 C55 C56 -175.2(2)
C53 C54 C55 C56 2.4(3)
F55 C55 C56 F56 -2.0(3)
C54 C55 C56 F56 176.3(2)
F55 C55 C56 C51 -179.44(19)
C54 C55 C56 C51 -1.1(3)
C52 C51 C56 F56 -178.00(18)
B1 C51 C56 F56 -7.3(3)
C52 C51 C56 C55 -0.6(3)
B1 C51 C56 C55 170.0(2)
